data_2008321
loop_
_publ_author_name
Kumaran,D.
Ponnuswamy,M.N.
Jayanthi,G.
'Ramakrishnan, V.T.'
'Chinnakali, K.'
'Fun, H.-K.'

_publ_section_title
;
 3-(2-Chlorophenyl)-4-phenyl-1,2,4-triazole-5-thione
;
_journal_issue 4
_journal_name_full 'Acta Crystallographica Section C'
_journal_page_first 581
_journal_page_last 582
_journal_paper_doi 10.1107/S0108270198013808
_journal_volume 55
_journal_year 1999
_chemical_formula_sum 'C14 H10 Cl N3 S'
_chemical_formula_weight 287.76
_chemical_melting_point 241
_chemical_name_systematic
;
4-Phenyl 5-(2-chlorophenyl) 1,2,4-triazole-3-thione
;
_space_group_IT_number 2
_symmetry_cell_setting triclinic
_symmetry_space_group_name_Hall '-P 1'
_symmetry_space_group_name_H-M 'P -1'
_audit_creation_method SHELXL
_cell_angle_alpha 97.5950(10)
_cell_angle_beta 104.2951(5)
_cell_angle_gamma 95.327(2)
_cell_formula_units_Z 2
_cell_length_a 6.9693(2)
_cell_length_b 9.5268(3)
_cell_length_c 11.1032(4)
_cell_measurement_reflns_used 2783
_cell_measurement_temperature 293(2)
_cell_measurement_theta_max 33.2
_cell_measurement_theta_min 2.66
_cell_volume 702.04(4)
_computing_cell_refinement 'SAINT (Siemens, 1996b)'
_computing_data_collection 'SMART (Siemens, 1996a)'
_computing_data_reduction SAINT
_computing_molecular_graphics 'ZORTEP (Zsolnai, 1997)'
_computing_publication_material 'PARST (Nardelli, 1983, 1995)'
_computing_structure_refinement 'SHELXL97 (Sheldrick, 1997)'
_computing_structure_solution 'SHELXS86 (Sheldrick, 1985)'
_diffrn_ambient_temperature 293(2)
_diffrn_measurement_device
;
Siemens SMART CCD area detector diffractometer
;
_diffrn_measurement_method '\w scans'
_diffrn_radiation_monochromator graphite
_diffrn_radiation_source 'fine-focus sealed tube'
_diffrn_radiation_type MoK\a
_diffrn_radiation_wavelength 0.71073
_diffrn_reflns_av_R_equivalents 0.0199
_diffrn_reflns_av_sigmaI/netI 0.0428
_diffrn_reflns_limit_h_max 8
_diffrn_reflns_limit_h_min -8
_diffrn_reflns_limit_k_max 12
_diffrn_reflns_limit_k_min -12
_diffrn_reflns_limit_l_max 14
_diffrn_reflns_limit_l_min 0
_diffrn_reflns_number 4631
_diffrn_reflns_theta_max 27.49
_diffrn_reflns_theta_min 2.66
_exptl_absorpt_coefficient_mu 0.409
_exptl_absorpt_correction_T_max 0.930
_exptl_absorpt_correction_T_min 0.834
_exptl_absorpt_correction_type 'empirical (SADABS; Sheldrick, 1996)'
_exptl_crystal_colour colourless
_exptl_crystal_density_diffrn 1.361
_exptl_crystal_density_meas ?
_exptl_crystal_description Column
_exptl_crystal_F_000 296
_exptl_crystal_size_max 0.46
_exptl_crystal_size_mid 0.18
_exptl_crystal_size_min 0.18
_refine_diff_density_max 0.257
_refine_diff_density_min -0.429
_refine_ls_extinction_method none
_refine_ls_goodness_of_fit_all 1.043
_refine_ls_goodness_of_fit_obs 1.054
_refine_ls_hydrogen_treatment refall
_refine_ls_matrix_type full
_refine_ls_number_parameters 212
_refine_ls_number_reflns 3133
_refine_ls_number_restraints 0
_refine_ls_restrained_S_all 1.043
_refine_ls_restrained_S_obs 1.054
_refine_ls_R_factor_all 0.0691
_refine_ls_R_factor_obs 0.0478
_refine_ls_shift/esd_max 0.000
_refine_ls_shift/esd_mean 0.000
_refine_ls_structure_factor_coef Fsqd
_refine_ls_weighting_details 'w = 1/[\s^2^(Fo^2^)+(0.0532P)^2^+0.3068P] where P=(Fo^2^+2Fc^2^)/3'
_refine_ls_weighting_scheme calc
_refine_ls_wR_factor_all 0.1288
_refine_ls_wR_factor_obs 0.1126
_reflns_number_observed 2390
_reflns_number_total 3133
_reflns_observed_criterion >2sigma(I)
_cod_data_source_file bm1285.cif
_cod_data_source_block np10
_cod_depositor_comments
;
The following automatic conversions were performed:

'_exptl_crystal_density_meas' value 'not measured' was changed to '?'
- the value is perceived as not measured.

Automatic conversion script
Id: cif_fix_values 3008 2015-01-20 13:52:24Z robertas 

The following automatic conversions were performed:

'_refine_ls_weighting_scheme' value 'calc w =
1/[\s^2^(Fo^2^)+(0.0532P)^2^+0.3068P] where P=(Fo^2^+2Fc^2^)/3' was
changed to 'calc'. New tag '_refine_ls_weighting_details' was
created. The value of the new tag was set to 'w =
1/[\s^2^(Fo^2^)+(0.0532P)^2^+0.3068P] where P=(Fo^2^+2Fc^2^)/3'.

Automatic conversion script
Id: cif_fix_values 3143 2015-03-26 13:38:13Z robertas 
;
_cod_database_code 2008321

loop_
_symmetry_equiv_pos_as_xyz
'x, y, z'
'-x, -y, -z'

loop_
_atom_site_aniso_label
_atom_site_aniso_U_11
_atom_site_aniso_U_22
_atom_site_aniso_U_33
_atom_site_aniso_U_12
_atom_site_aniso_U_13
_atom_site_aniso_U_23
Cl1 0.0857(6) 0.0980(6) 0.0538(4) -0.0221(5) 0.0106(4) -0.0086(4)
S1 0.0546(3) 0.0411(3) 0.0540(3) 0.0146(2) 0.0297(3) 0.0088(2)
N1 0.0657(13) 0.0360(9) 0.0622(12) 0.0123(9) 0.0351(10) 0.0095(8)
N2 0.0642(12) 0.0351(9) 0.0599(11) 0.0176(9) 0.0355(10) 0.0073(8)
C3 0.0388(11) 0.0369(10) 0.0418(10) 0.0084(8) 0.0151(8) -0.0001(8)
N4 0.0403(9) 0.0310(8) 0.0405(8) 0.0083(7) 0.0175(7) 0.0025(7)
C5 0.0443(11) 0.0333(10) 0.0446(11) 0.0052(8) 0.0167(9) 0.0047(8)
C6 0.0504(12) 0.0395(11) 0.0431(11) 0.0105(9) 0.0192(9) 0.0105(9)
C7 0.0559(15) 0.067(2) 0.0571(14) 0.0013(13) 0.0231(12) 0.0112(13)
C8 0.056(2) 0.112(3) 0.080(2) 0.005(2) 0.031(2) 0.031(2)
C9 0.078(2) 0.126(3) 0.065(2) 0.028(2) 0.043(2) 0.022(2)
C10 0.095(2) 0.097(2) 0.0471(15) 0.025(2) 0.0344(15) 0.004(2)
C11 0.0615(15) 0.0585(14) 0.0430(12) 0.0111(12) 0.0175(11) 0.0064(11)
C12 0.0464(11) 0.0304(9) 0.0332(9) 0.0090(8) 0.0160(8) 0.0023(7)
C13 0.0517(13) 0.0392(11) 0.0458(12) 0.0001(10) 0.0170(10) 0.0000(9)
C14 0.082(2) 0.0328(11) 0.0485(13) -0.0040(11) 0.0266(12) 0.0004(9)
C15 0.093(2) 0.0392(12) 0.0501(13) 0.0253(12) 0.0353(13) 0.0107(10)
C16 0.066(2) 0.0527(14) 0.0504(13) 0.0277(12) 0.0248(12) 0.0143(11)
C17 0.0455(12) 0.0415(11) 0.0440(11) 0.0099(9) 0.0177(9) 0.0073(9)

loop_
_atom_site_label
_atom_site_fract_x
_atom_site_fract_y
_atom_site_fract_z
_atom_site_U_iso_or_equiv
_atom_site_thermal_displace_type
_atom_site_calc_flag
_atom_site_refinement_flags
_atom_site_occupancy
_atom_site_disorder_group
_atom_site_type_symbol
Cl1 0.16094(13) 0.16525(10) -0.47723(7) 0.0847(3) Uani d . 1 . Cl
S1 0.05926(9) 0.26959(6) 0.00810(6) 0.0465(2) Uani d . 1 . S
N1 0.2733(3) 0.5049(2) -0.2032(2) 0.0508(5) Uani d . 1 . N
N2 0.1729(3) 0.4780(2) -0.1145(2) 0.0489(5) Uani d . 1 . N
C3 0.1665(3) 0.3438(2) -0.0923(2) 0.0387(5) Uani d . 1 . C
N4 0.2719(2) 0.2809(2) -0.1701(2) 0.0361(4) Uani d . 1 . N
C5 0.3324(3) 0.3838(2) -0.2349(2) 0.0400(5) Uani d . 1 . C
C6 0.4565(3) 0.3631(2) -0.3243(2) 0.0424(5) Uani d . 1 . C
C7 0.6382(4) 0.4481(3) -0.2995(3) 0.0588(7) Uani d . 1 . C
C8 0.7569(5) 0.4358(4) -0.3830(3) 0.0791(9) Uani d . 1 . C
C9 0.6949(5) 0.3367(4) -0.4908(3) 0.0837(10) Uani d . 1 . C
C10 0.5159(6) 0.2507(4) -0.5173(3) 0.0769(9) Uani d . 1 . C
C11 0.3950(4) 0.2657(3) -0.4355(2) 0.0536(6) Uani d . 1 . C
C12 0.3248(3) 0.1381(2) -0.1726(2) 0.0357(4) Uani d . 1 . C
C13 0.1772(4) 0.0221(2) -0.2043(2) 0.0459(5) Uani d . 1 . C
C14 0.2341(5) -0.1137(2) -0.2046(2) 0.0541(6) Uani d . 1 . C
C15 0.4333(5) -0.1316(3) -0.1736(2) 0.0563(6) Uani d . 1 . C
C16 0.5781(4) -0.0155(3) -0.1439(2) 0.0527(6) Uani d . 1 . C
C17 0.5246(3) 0.1212(2) -0.1421(2) 0.0423(5) Uani d . 1 . C
H2 0.111(5) 0.538(3) -0.088(3) 0.071(9) Uiso d . 1 . H
H7 0.687(4) 0.519(3) -0.227(2) 0.050(7) Uiso d . 1 . H
H8 0.874(5) 0.496(4) -0.362(3) 0.089(11) Uiso d . 1 . H
H9 0.779(5) 0.321(4) -0.557(3) 0.100(11) Uiso d . 1 . H
H10 0.479(5) 0.180(4) -0.587(3) 0.093(11) Uiso d . 1 . H
H13 0.031(4) 0.042(3) -0.229(2) 0.058(7) Uiso d . 1 . H
H14 0.139(4) -0.192(3) -0.227(3) 0.065(8) Uiso d . 1 . H
H15 0.470(4) -0.224(3) -0.175(3) 0.072(9) Uiso d . 1 . H
H16 0.714(5) -0.029(4) -0.115(3) 0.086(10) Uiso d . 1 . H
H17 0.618(4) 0.201(3) -0.121(2) 0.046(7) Uiso d . 1 . H

loop_
_atom_type_symbol
_atom_type_description
_atom_type_scat_dispersion_real
_atom_type_scat_dispersion_imag
_atom_type_scat_source
C C 0.0033 0.0016 'International Tables Vol C Tables 4.2.6.8 and 6.1.1.4'
H H 0.0000 0.0000 'International Tables Vol C Tables 4.2.6.8 and 6.1.1.4'
N N 0.0061 0.0033 'International Tables Vol C Tables 4.2.6.8 and 6.1.1.4'
S S 0.1246 0.1234 'International Tables Vol C Tables 4.2.6.8 and 6.1.1.4'
Cl Cl 0.1484 0.1585 'International Tables Vol C Tables 4.2.6.8 and 6.1.1.4'

loop_
_geom_angle_atom_site_label_1
_geom_angle_atom_site_label_2
_geom_angle_atom_site_label_3
_geom_angle
_geom_angle_publ_flag
C5 N1 N2 103.8(2) y
C3 N2 N1 114.0(2) y
C3 N2 H2 125.(2) ?
N1 N2 H2 120.(2) ?
N2 C3 N4 103.4(2) y
N2 C3 S1 128.3(2) y
N4 C3 S1 128.3(2) y
C3 N4 C5 107.5(2) y
C3 N4 C12 125.4(2) y
C5 N4 C12 126.8(2) y
N1 C5 N4 111.3(2) y
N1 C5 C6 123.3(2) y
N4 C5 C6 125.4(2) y
C7 C6 C11 118.3(2) ?
C7 C6 C5 118.9(2) ?
C11 C6 C5 122.7(2) ?
C6 C7 C8 120.9(3) ?
C6 C7 H7 122.7(15) ?
C8 C7 H7 116.4(15) ?
C9 C8 C7 119.7(3) ?
C9 C8 H8 124.(2) ?
C7 C8 H8 117.(2) ?
C10 C9 C8 120.5(3) ?
C10 C9 H9 116.0(19) ?
C8 C9 H9 123.4(19) ?
C9 C10 C11 119.7(3) ?
C9 C10 H10 120.(2) ?
C11 C10 H10 120.(2) ?
C10 C11 C6 120.8(3) ?
C10 C11 Cl1 118.7(2) ?
C6 C11 Cl1 120.4(2) ?
C17 C12 C13 121.6(2) ?
C17 C12 N4 118.4(2) ?
C13 C12 N4 120.1(2) ?
C12 C13 C14 118.4(2) ?
C12 C13 H13 117.4(14) ?
C14 C13 H13 124.1(14) ?
C15 C14 C13 120.5(2) ?
C15 C14 H14 119.6(19) ?
C13 C14 H14 119.9(19) ?
C16 C15 C14 120.4(2) ?
C16 C15 H15 119.8(18) ?
C14 C15 H15 119.7(18) ?
C15 C16 C17 120.1(2) ?
C15 C16 H16 119.(2) ?
C17 C16 H16 120.(2) ?
C12 C17 C16 119.1(2) ?
C12 C17 H17 119.1(15) ?
C16 C17 H17 121.8(16) ?

loop_
_geom_bond_atom_site_label_1
_geom_bond_atom_site_label_2
_geom_bond_site_symmetry_2
_geom_bond_distance
_geom_bond_publ_flag
Cl1 C11 . 1.735(3) y
S1 C3 . 1.680(2) y
N1 C5 . 1.295(3) y
N1 N2 . 1.378(3) y
N2 C3 . 1.333(3) y
N2 H2 . 0.81(3) ?
C3 N4 . 1.379(3) y
N4 C5 . 1.384(3) y
N4 C12 . 1.441(2) y
C5 C6 . 1.475(3) y
C6 C7 . 1.383(3) ?
C6 C11 . 1.390(3) ?
C7 C8 . 1.387(4) ?
C7 H7 . 0.95(2) ?
C8 C9 . 1.372(5) ?
C8 H8 . 0.91(3) ?
C9 C10 . 1.371(5) ?
C9 H9 . 1.05(4) ?
C10 C11 . 1.386(4) ?
C10 H10 . 0.92(4) ?
C12 C17 . 1.379(3) ?
C12 C13 . 1.382(3) ?
C13 C14 . 1.388(3) ?
C13 H13 . 1.03(3) ?
C14 C15 . 1.378(4) ?
C14 H14 . 0.91(3) ?
C15 C16 . 1.371(4) ?
C15 H15 . 0.94(3) ?
C16 C17 . 1.387(3) ?
C16 H16 . 0.95(3) ?
C17 H17 . 0.92(2) ?

loop_
_geom_torsion_atom_site_label_1
_geom_torsion_atom_site_label_2
_geom_torsion_atom_site_label_3
_geom_torsion_atom_site_label_4
_geom_torsion
_geom_torsion_publ_flag
C5 N1 N2 C3 -0.8(3) y
N1 N2 C3 N4 0.9(3) y
N1 N2 C3 S1 180.0(2) y
N2 C3 N4 C5 -0.6(2) y
S1 C3 N4 C5 -179.7(2) y
N2 C3 N4 C12 173.8(2) y
S1 C3 N4 C12 -5.3(3) y
N2 N1 C5 N4 0.4(3) y
N2 N1 C5 C6 -176.9(2) y
C3 N4 C5 N1 0.1(2) y
C12 N4 C5 N1 -174.1(2) y
C3 N4 C5 C6 177.3(2) y
C12 N4 C5 C6 3.0(3) y
N1 C5 C6 C7 56.8(3) ?
N4 C5 C6 C7 -120.1(2) ?
N1 C5 C6 C11 -120.4(3) ?
N4 C5 C6 C11 62.8(3) ?
C11 C6 C7 C8 -0.5(4) ?
C5 C6 C7 C8 -177.8(3) ?
C6 C7 C8 C9 -0.9(5) ?
C7 C8 C9 C10 0.6(6) ?
C8 C9 C10 C11 1.1(6) ?
C9 C10 C11 C6 -2.6(5) ?
C9 C10 C11 Cl1 175.1(3) ?
C7 C6 C11 C10 2.3(4) ?
C5 C6 C11 C10 179.4(3) ?
C7 C6 C11 Cl1 -175.4(2) ?
C5 C6 C11 Cl1 1.8(3) ?
C3 N4 C12 C17 -117.7(2) ?
C5 N4 C12 C17 55.6(3) ?
C3 N4 C12 C13 61.8(3) ?
C5 N4 C12 C13 -124.9(2) ?
C17 C12 C13 C14 0.1(3) ?
N4 C12 C13 C14 -179.4(2) ?
C12 C13 C14 C15 0.2(3) ?
C13 C14 C15 C16 -1.0(4) ?
C14 C15 C16 C17 1.5(4) ?
C13 C12 C17 C16 0.3(3) ?
N4 C12 C17 C16 179.9(2) ?
C15 C16 C17 C12 -1.2(3) ?

loop_
_cod_related_entry_id
_cod_related_entry_database
_cod_related_entry_code
1 ChemSpider 634022
